data_2231307
loop_
_publ_author_name
'Seuring, Jan'
'Agarwal, Seema'
'Harms, Klaus'

_publ_section_title
;
 <i>N</i>-Acryloyl glycinamide
;
_journal_coeditor_code SJ5179
_journal_issue 8
_journal_name_full 'Acta Crystallographica Section E'
_journal_page_first o2170
_journal_paper_doi 10.1107/S1600536811029758
_journal_volume 67
_journal_year 2011
_chemical_formula_iupac 'C5 H8 N2 O2'
_chemical_formula_moiety 'C5 H8 N2 O2'
_chemical_formula_sum 'C5 H8 N2 O2'
_chemical_formula_weight 128.13
_chemical_melting_point 143
_chemical_name_common <i>N</i>-Acryloylglycinamide
_chemical_name_systematic
;
<i>N</i>-(Carbamoylmethyl)prop-2-enamide
;
_space_group_IT_number 14
_symmetry_cell_setting monoclinic
_symmetry_space_group_name_Hall '-P 2ybc'
_symmetry_space_group_name_H-M 'P 1 21/c 1'
_atom_sites_solution_hydrogens difmap
_atom_sites_solution_primary direct
_atom_sites_solution_secondary difmap
_audit_creation_method SHELXL-97
_cell_angle_alpha 90.00
_cell_angle_beta 98.109(11)
_cell_angle_gamma 90.00
_cell_formula_units_Z 4
_cell_length_a 15.938(2)
_cell_length_b 4.8055(4)
_cell_length_c 8.4920(12)
_cell_measurement_reflns_used 7769
_cell_measurement_temperature 100(2)
_cell_measurement_theta_max 27
_cell_measurement_theta_min 2.6
_cell_volume 643.90(13)
_computing_cell_refinement 'X-AREA (Stoe & Cie, 2006)'
_computing_data_collection 'X-AREA (Stoe & Cie, 2006)'
_computing_data_reduction 'X-AREA (Stoe & Cie, 2006)'
_computing_molecular_graphics 'DIAMOND (Brandenburg, 2007)'
_computing_publication_material 'publCIF (Westrip, 2010), PLATON (Spek, 2009) and WinGX (Farrugia, 1999)'
_computing_structure_refinement 'SHELXL97 (Sheldrick, 2008)'
_computing_structure_solution 'SIR92 (Altomare <i>et al.</i>, 1994)'
_diffrn_ambient_temperature 100(2)
_diffrn_detector_area_resol_mean 6.67
_diffrn_measured_fraction_theta_full 0.998
_diffrn_measured_fraction_theta_max 0.989
_diffrn_measurement_device_type 'Stoe IPDS 2T'
_diffrn_measurement_method 'rotation method'
_diffrn_radiation_monochromator graphite
_diffrn_radiation_source 'fine-focus sealed tube'
_diffrn_radiation_type MoK\a
_diffrn_radiation_wavelength 0.71073
_diffrn_reflns_av_R_equivalents 0.0489
_diffrn_reflns_av_sigmaI/netI 0.0337
_diffrn_reflns_limit_h_max 17
_diffrn_reflns_limit_h_min -20
_diffrn_reflns_limit_k_max 6
_diffrn_reflns_limit_k_min -6
_diffrn_reflns_limit_l_max 10
_diffrn_reflns_limit_l_min -10
_diffrn_reflns_number 6001
_diffrn_reflns_theta_full 25.00
_diffrn_reflns_theta_max 26.78
_diffrn_reflns_theta_min 2.58
_exptl_absorpt_coefficient_mu 0.104
_exptl_absorpt_correction_T_max 0.9967
_exptl_absorpt_correction_T_min 0.9907
_exptl_absorpt_correction_type integration
_exptl_absorpt_process_details '(X-RED; Stoe & Cie, 2006)'
_exptl_crystal_colour colourless
_exptl_crystal_density_diffrn 1.322
_exptl_crystal_density_method 'not measured'
_exptl_crystal_description plate
_exptl_crystal_F_000 272
_exptl_crystal_size_max 0.23
_exptl_crystal_size_mid 0.19
_exptl_crystal_size_min 0.09
_refine_diff_density_max 0.184
_refine_diff_density_min -0.152
_refine_ls_extinction_coef 0.032(7)
_refine_ls_extinction_expression Fc^*^=kFc[1+0.001xFc^2^\l^3^/sin(2\q)]^-1/4^
_refine_ls_extinction_method 'SHELXL97 (Sheldrick, 2008)'
_refine_ls_goodness_of_fit_ref 0.974
_refine_ls_hydrogen_treatment refall
_refine_ls_matrix_type full
_refine_ls_number_parameters 115
_refine_ls_number_reflns 1362
_refine_ls_number_restraints 0
_refine_ls_restrained_S_all 0.974
_refine_ls_R_factor_all 0.0459
_refine_ls_R_factor_gt 0.0323
_refine_ls_shift/su_max 0.000
_refine_ls_shift/su_mean 0.000
_refine_ls_structure_factor_coef Fsqd
_refine_ls_weighting_details 'calc w=1/[\s^2^(Fo^2^)+(0.0548P)^2^] where P=(Fo^2^+2Fc^2^)/3'
_refine_ls_weighting_scheme calc
_refine_ls_wR_factor_gt 0.0802
_refine_ls_wR_factor_ref 0.0846
_reflns_number_gt 1065
_reflns_number_total 1362
_reflns_threshold_expression I>2\s(I)
_cod_data_source_file sj5179.cif
_cod_data_source_block I
_cod_original_cell_volume 643.91(14)
_cod_original_sg_symbol_H-M 'P 21/c'
_cod_database_code 2231307
_cod_database_fobs_code 2231307

loop_
_symmetry_equiv_pos_as_xyz
'x, y, z'
'-x, y+1/2, -z+1/2'
'-x, -y, -z'
'x, -y-1/2, z-1/2'

loop_
_atom_site_type_symbol
_atom_site_label
_atom_site_fract_x
_atom_site_fract_y
_atom_site_fract_z
_atom_site_U_iso_or_equiv
_atom_site_adp_type
_atom_site_calc_flag
_atom_site_occupancy
_atom_site_symmetry_multiplicity
C C1 0.91738(9) 0.4644(3) 0.66968(16) 0.0334(3) Uani d 1 1
C C2 0.87077(8) 0.6065(3) 0.75755(15) 0.0269(3) Uani d 1 1
C C3 0.80276(7) 0.4732(3) 0.83438(13) 0.0218(3) Uani d 1 1
C C6 0.68733(7) 0.5421(3) 0.98560(13) 0.0229(3) Uani d 1 1
C C7 0.61296(7) 0.4355(3) 0.86952(13) 0.0209(3) Uani d 1 1
N N5 0.75513(6) 0.6473(2) 0.90665(12) 0.0221(3) Uani d 1 1
N N8 0.56460(7) 0.2477(2) 0.92691(12) 0.0271(3) Uani d 1 1
O O4 0.79110(6) 0.21891(18) 0.83202(10) 0.0280(2) Uani d 1 1
O O9 0.59828(5) 0.52628(19) 0.73164(9) 0.0248(2) Uani d 1 1
H H1A 0.9069(10) 0.273(4) 0.6562(19) 0.038(4) Uiso d 1 1
H H1B 0.9623(10) 0.553(4) 0.620(2) 0.041(4) Uiso d 1 1
H H2 0.8770(10) 0.802(4) 0.7774(18) 0.036(4) Uiso d 1 1
H H5 0.7628(10) 0.822(4) 0.8996(19) 0.034(4) Uiso d 1 1
H H6A 0.7081(8) 0.395(3) 1.0551(17) 0.023(3) Uiso d 1 1
H H6B 0.6661(9) 0.697(3) 1.0471(17) 0.025(3) Uiso d 1 1
H H8A 0.5799(10) 0.181(4) 1.029(2) 0.042(4) Uiso d 1 1
H H8B 0.5176(11) 0.194(4) 0.867(2) 0.040(4) Uiso d 1 1

loop_
_atom_site_aniso_label
_atom_site_aniso_U_11
_atom_site_aniso_U_22
_atom_site_aniso_U_33
_atom_site_aniso_U_12
_atom_site_aniso_U_13
_atom_site_aniso_U_23
C1 0.0316(7) 0.0359(8) 0.0336(7) 0.0022(6) 0.0078(5) 0.0017(6)
C2 0.0260(6) 0.0247(7) 0.0300(6) -0.0003(5) 0.0039(5) 0.0015(5)
C3 0.0246(6) 0.0198(6) 0.0201(5) 0.0000(5) 0.0001(4) 0.0001(4)
C6 0.0261(6) 0.0237(6) 0.0189(6) -0.0002(5) 0.0028(4) -0.0010(5)
C7 0.0231(6) 0.0211(6) 0.0193(5) 0.0030(5) 0.0058(4) -0.0008(4)
N5 0.0244(5) 0.0177(6) 0.0246(5) -0.0012(4) 0.0040(4) -0.0010(4)
N8 0.0286(5) 0.0318(7) 0.0204(5) -0.0076(4) 0.0020(4) 0.0030(4)
O4 0.0361(5) 0.0180(5) 0.0304(5) -0.0008(4) 0.0065(4) -0.0011(4)
O9 0.0273(4) 0.0291(5) 0.0178(4) 0.0006(4) 0.0028(3) 0.0025(3)

loop_
_atom_type_symbol
_atom_type_description
_atom_type_scat_dispersion_real
_atom_type_scat_dispersion_imag
_atom_type_scat_source
C C 0.0033 0.0016 'International Tables Vol C Tables 4.2.6.8 and 6.1.1.4'
H H 0.0000 0.0000 'International Tables Vol C Tables 4.2.6.8 and 6.1.1.4'
N N 0.0061 0.0033 'International Tables Vol C Tables 4.2.6.8 and 6.1.1.4'
O O 0.0106 0.0060 'International Tables Vol C Tables 4.2.6.8 and 6.1.1.4'

loop_
_geom_angle_atom_site_label_1
_geom_angle_atom_site_label_2
_geom_angle_atom_site_label_3
_geom_angle
C2 C1 H1A 118.2(10)
C2 C1 H1B 121.6(10)
H1A C1 H1B 120.2(15)
C1 C2 C3 122.01(13)
C1 C2 H2 123.8(10)
C3 C2 H2 114.2(10)
O4 C3 N5 122.19(11)
O4 C3 C2 122.42(11)
N5 C3 C2 115.39(11)
N5 C6 C7 112.57(9)
N5 C6 H6A 109.3(8)
C7 C6 H6A 108.9(8)
N5 C6 H6B 108.4(8)
C7 C6 H6B 107.4(8)
H6A C6 H6B 110.1(11)
O9 C7 N8 123.05(11)
O9 C7 C6 121.30(11)
N8 C7 C6 115.62(10)
C3 N5 C6 120.42(11)
C3 N5 H5 119.2(11)
C6 N5 H5 120.2(11)
C7 N8 H8A 119.6(11)
C7 N8 H8B 118.6(11)
H8A N8 H8B 121.8(15)

loop_
_geom_bond_atom_site_label_1
_geom_bond_atom_site_label_2
_geom_bond_distance
C1 C2 1.3160(19)
C1 H1A 0.937(18)
C1 H1B 0.981(18)
C2 C3 1.4867(17)
C2 H2 0.956(18)
C3 O4 1.2360(15)
C3 N5 1.3356(16)
C6 N5 1.4412(15)
C6 C7 1.5198(16)
C6 H6A 0.950(15)
C6 H6B 0.994(15)
C7 O9 1.2405(13)
C7 N8 1.3235(16)
N5 H5 0.850(19)
N8 H8A 0.927(18)
N8 H8B 0.881(17)

loop_
_geom_hbond_atom_site_label_D
_geom_hbond_atom_site_label_H
_geom_hbond_atom_site_label_A
_geom_hbond_site_symmetry_A
_geom_hbond_distance_DH
_geom_hbond_distance_HA
_geom_hbond_distance_DA
_geom_hbond_angle_DHA
N5 H5 O4 1_565 0.850(19) 2.062(19) 2.8946(14) 166.3(15)
N8 H8B O9 2_646 0.881(17) 2.081(17) 2.9494(14) 168.2(15)
N8 H8A O9 4_566 0.927(18) 1.971(18) 2.8855(14) 168.6(16)

loop_
_geom_torsion_atom_site_label_1
_geom_torsion_atom_site_label_2
_geom_torsion_atom_site_label_3
_geom_torsion_atom_site_label_4
_geom_torsion
C1 C2 C3 O4 6.58(19)
C1 C2 C3 N5 -173.59(12)
N5 C6 C7 O9 -26.19(17)
N5 C6 C7 N8 155.59(11)
O4 C3 N5 C6 -0.03(16)
C2 C3 N5 C6 -179.87(10)
C7 C6 N5 C3 -70.81(14)

loop_
_cod_related_entry_id
_cod_related_entry_database
_cod_related_entry_code
1 ChemSpider 13578531
